data_2205665
loop_
_publ_author_name
'Lennartson, Anders'
'Kokoli, Theonitsa'
'H\%akansson, Mikael'

_publ_section_title
;
 <i>N,N</i>'-Diphenylethylenediamine, an
 N---H&#x00B7;&#x00B7;&#x00B7;\p- and
 C---H&#x00B7;&#x00B7;&#x00B7;\p-bonded network
;
_journal_issue 5
_journal_name_full 'Acta Crystallographica Section E'
_journal_page_first o1245
_journal_page_last o1247
_journal_paper_doi 10.1107/S1600536805010135
_journal_volume 61
_journal_year 2005
_chemical_formula_iupac 'C14 H16 N2'
_chemical_formula_moiety 'C14 H16 N2'
_chemical_formula_sum 'C14 H16 N2'
_chemical_formula_weight 212.29
_chemical_melting_point 65
_chemical_name_systematic
;
N,N'-diphenylethylenediamine
;
_space_group_IT_number 14
_symmetry_cell_setting monoclinic
_symmetry_space_group_name_Hall '-P 2ybc'
_symmetry_space_group_name_H-M 'P 1 21/c 1'
_atom_sites_solution_hydrogens geom
_atom_sites_solution_primary direct
_atom_sites_solution_secondary difmap
_audit_creation_method SHELXL-97
_cell_angle_alpha 90.00
_cell_angle_beta 90.185(15)
_cell_angle_gamma 90.00
_cell_formula_units_Z 2
_cell_length_a 5.883(2)
_cell_length_b 8.022(3)
_cell_length_c 12.387(5)
_cell_measurement_reflns_used 3912
_cell_measurement_temperature 292(2)
_cell_measurement_theta_max 26.00
_cell_measurement_theta_min 3.03
_cell_volume 584.6(4)
_computing_cell_refinement CrystalClear
_computing_data_collection 'CrystalClear (Rigaku, 2000)'
_computing_data_reduction CrystalClear
_computing_molecular_graphics 'ORTEP-3 (Farrugia, 1997) and PLATON (Spek, 2003)'
_computing_publication_material SHELXL97
_computing_structure_refinement 'SHELXL97 (Sheldrick, 1997)'
_computing_structure_solution 'SIR92 (Altomare et al., 1993)'
_diffrn_ambient_temperature 292(2)
_diffrn_detector_area_resol_mean 105
_diffrn_measured_fraction_theta_full 0.973
_diffrn_measured_fraction_theta_max 0.975
_diffrn_measurement_device_type 'Rigaku R-AXIS IIC image-plate system'
_diffrn_measurement_method \f
_diffrn_radiation_monochromator graphite
_diffrn_radiation_type MoK\a
_diffrn_radiation_wavelength 0.71073
_diffrn_reflns_av_R_equivalents 0.0547
_diffrn_reflns_av_sigmaI/netI 0.0477
_diffrn_reflns_limit_h_max 7
_diffrn_reflns_limit_h_min -7
_diffrn_reflns_limit_k_max 9
_diffrn_reflns_limit_k_min -9
_diffrn_reflns_limit_l_max 15
_diffrn_reflns_limit_l_min -15
_diffrn_reflns_number 3912
_diffrn_reflns_theta_full 25.00
_diffrn_reflns_theta_max 26.00
_diffrn_reflns_theta_min 3.03
_diffrn_standards_decay_% 0
_diffrn_standards_number 0
_exptl_absorpt_coefficient_mu 0.072
_exptl_absorpt_correction_type none
_exptl_absorpt_process_details '(CrystalClear; Rigaku, 2000)'
_exptl_crystal_colour white
_exptl_crystal_density_diffrn 1.206
_exptl_crystal_density_method 'not measured'
_exptl_crystal_description Plate
_exptl_crystal_F_000 228
_exptl_crystal_size_max 0.40
_exptl_crystal_size_mid 0.25
_exptl_crystal_size_min 0.25
_refine_diff_density_max 0.145
_refine_diff_density_min -0.106
_refine_ls_extinction_method none
_refine_ls_goodness_of_fit_ref 0.995
_refine_ls_hydrogen_treatment mixed
_refine_ls_matrix_type full
_refine_ls_number_parameters 77
_refine_ls_number_reflns 1116
_refine_ls_number_restraints 0
_refine_ls_restrained_S_all 0.995
_refine_ls_R_factor_all 0.0727
_refine_ls_R_factor_gt 0.0514
_refine_ls_shift/su_max 0.001
_refine_ls_shift/su_mean 0.000
_refine_ls_structure_factor_coef Fsqd
_refine_ls_weighting_details 'calc w = 1/[\s^2^(Fo^2^)+(0.0963P)^2^+0.0225P] where P = (Fo^2^+2Fc^2^)/3'
_refine_ls_weighting_scheme calc
_refine_ls_wR_factor_gt 0.1452
_refine_ls_wR_factor_ref 0.1571
_reflns_number_gt 848
_reflns_number_total 1116
_reflns_threshold_expression I>2\s(I)
_cod_data_source_file ci6553.cif
_cod_data_source_block I
_cod_original_sg_symbol_H-M 'P 21/c'
_cod_database_code 2205665
_cod_database_fobs_code 2205665

loop_
_symmetry_equiv_pos_as_xyz
'x, y, z'
'-x, y+1/2, -z+1/2'
'-x, -y, -z'
'x, -y-1/2, z-1/2'

loop_
_atom_site_label
_atom_site_fract_x
_atom_site_fract_y
_atom_site_fract_z
_atom_site_U_iso_or_equiv
_atom_site_adp_type
_atom_site_calc_flag
_atom_site_refinement_flags
_atom_site_occupancy
_atom_site_type_symbol
H1 0.340(4) -0.056(2) 0.1784(15) 0.079(5) Uiso d . 1 H
C1 0.6166(2) 0.06386(17) 0.21756(11) 0.0500(4) Uani d . 1 C
C6 0.6028(3) 0.02493(19) 0.32682(12) 0.0563(5) Uani d . 1 C
H6 0.4801 -0.0371 0.3517 0.068 Uiso calc R 1 H
C2 0.8018(3) 0.15703(18) 0.18299(12) 0.0569(5) Uani d . 1 C
H2 0.8158 0.1850 0.1105 0.068 Uiso calc R 1 H
C5 0.7651(3) 0.0758(2) 0.39784(13) 0.0667(5) Uani d . 1 C
H5 0.7525 0.0482 0.4705 0.080 Uiso calc R 1 H
C4 0.9482(3) 0.1681(2) 0.36291(16) 0.0749(6) Uani d . 1 C
H4 1.0594 0.2028 0.4115 0.090 Uiso calc R 1 H
N1 0.4488(3) 0.0097(2) 0.14873(11) 0.0713(5) Uani d . 1 N
C3 0.9643(3) 0.2079(2) 0.25591(15) 0.0678(5) Uani d . 1 C
H3 1.0873 0.2705 0.2320 0.081 Uiso calc R 1 H
C7 0.4289(3) 0.0544(2) 0.03641(13) 0.0681(5) Uani d . 1 C
H7A 0.4754 0.1696 0.0275 0.082 Uiso calc R 1 H
H7B 0.2708 0.0460 0.0146 0.082 Uiso calc R 1 H

loop_
_atom_site_aniso_label
_atom_site_aniso_U_11
_atom_site_aniso_U_22
_atom_site_aniso_U_33
_atom_site_aniso_U_12
_atom_site_aniso_U_13
_atom_site_aniso_U_23
C1 0.0554(8) 0.0464(8) 0.0483(8) 0.0015(6) 0.0024(6) -0.0027(6)
C6 0.0622(9) 0.0539(8) 0.0529(9) -0.0005(6) 0.0097(7) -0.0003(6)
C2 0.0614(9) 0.0532(9) 0.0563(9) -0.0015(7) 0.0081(7) 0.0041(6)
C5 0.0827(11) 0.0674(10) 0.0499(9) 0.0091(9) -0.0037(8) -0.0054(7)
C4 0.0690(11) 0.0707(11) 0.0849(13) 0.0057(9) -0.0224(9) -0.0177(9)
N1 0.0695(9) 0.0898(11) 0.0545(8) -0.0222(8) -0.0017(7) -0.0007(7)
C3 0.0545(9) 0.0576(9) 0.0914(13) -0.0059(7) 0.0058(8) -0.0015(8)
C7 0.0691(11) 0.0715(10) 0.0637(11) 0.0082(8) -0.0119(8) -0.0054(8)

loop_
_atom_type_symbol
_atom_type_description
_atom_type_scat_dispersion_real
_atom_type_scat_dispersion_imag
_atom_type_scat_source
C C 0.0033 0.0016 'International Tables Vol C Tables 4.2.6.8 and 6.1.1.4'
H H 0.0000 0.0000 'International Tables Vol C Tables 4.2.6.8 and 6.1.1.4'
N N 0.0061 0.0033 'International Tables Vol C Tables 4.2.6.8 and 6.1.1.4'

loop_
_geom_angle_atom_site_label_1
_geom_angle_atom_site_label_2
_geom_angle_atom_site_label_3
_geom_angle_site_symmetry_1
_geom_angle_site_symmetry_3
_geom_angle
_geom_angle_publ_flag
N1 C1 C2 . . 122.80(14) y
N1 C1 C6 . . 119.24(15) y
C2 C1 C6 . . 117.96(13) ?
C5 C6 C1 . . 121.25(16) ?
C5 C6 H6 . . 119.4 ?
C1 C6 H6 . . 119.4 ?
C3 C2 C1 . . 120.08(14) ?
C3 C2 H2 . . 120.0 ?
C1 C2 H2 . . 120.0 ?
C6 C5 C4 . . 120.43(16) ?
C6 C5 H5 . . 119.8 ?
C4 C5 H5 . . 119.8 ?
C3 C4 C5 . . 119.14(15) ?
C3 C4 H4 . . 120.4 ?
C5 C4 H4 . . 120.4 ?
C1 N1 C7 . . 125.19(16) y
C1 N1 H1 . . 116.0(11) ?
C7 N1 H1 . . 118.7(11) ?
C4 C3 C2 . . 121.14(16) ?
C4 C3 H3 . . 119.4 ?
C2 C3 H3 . . 119.4 ?
N1 C7 C7 . 3_655 112.90(17) ?
N1 C7 H7A . . 109.0 ?
C7 C7 H7A 3_655 . 109.0 ?
N1 C7 H7B . . 109.0 ?
C7 C7 H7B 3_655 . 109.0 ?
H7A C7 H7B . . 107.8 ?

loop_
_geom_bond_atom_site_label_1
_geom_bond_atom_site_label_2
_geom_bond_site_symmetry_2
_geom_bond_distance
_geom_bond_publ_flag
C1 N1 . 1.373(2) y
C1 C2 . 1.390(2) y
C1 C6 . 1.392(2) y
C6 C5 . 1.359(2) y
C6 H6 . 0.93 ?
C2 C3 . 1.375(2) y
C2 H2 . 0.93 ?
C5 C4 . 1.378(3) y
C5 H5 . 0.93 ?
C4 C3 . 1.367(3) y
C4 H4 . 0.93 ?
N1 C7 . 1.441(2) y
N1 H1 . 0.91(2) ?
C3 H3 . 0.93 ?
C7 C7 3_655 1.510(3) y
C7 H7A . 0.97 ?
C7 H7B . 0.97 ?
